data_4508185
loop_
_publ_author_name
'Zhang, Zhe'
'Ma, Jian-Fang'
'Liu, Ying-Ying'
'Kan, Wei-Qiu'
'Yang, Jin'

_publ_section_title
;
 A Series of Coordination Polymers Constructed from a Multidentate N-Donor
 Ligand and Varied Carboxylate Anions: Syntheses, Structures, and
 Luminescent Properties
;
_journal_issue 10
_journal_name_full 'Crystal Growth &amp; Design'
_journal_page_first 4338
_journal_paper_doi 10.1021/cg400680r
_journal_volume 13
_journal_year 2013
_chemical_formula_moiety 'C80 H72 Ag6 N36 O23'
_chemical_formula_sum 'C80 H72 Ag6 N36 O23'
_chemical_formula_weight 2552.96
_chemical_name_systematic
;
 ?
;
_space_group_IT_number 2
_symmetry_cell_setting triclinic
_symmetry_space_group_name_Hall '-P 1'
_symmetry_space_group_name_H-M 'P -1'
_atom_sites_solution_hydrogens geom
_atom_sites_solution_primary direct
_atom_sites_solution_secondary difmap
_audit_creation_method SHELXL-97
_cell_angle_alpha 106.161(6)
_cell_angle_beta 114.154(6)
_cell_angle_gamma 99.768(6)
_cell_formula_units_Z 1
_cell_length_a 12.9380(8)
_cell_length_b 14.0410(10)
_cell_length_c 15.3420(10)
_cell_measurement_reflns_used 3105
_cell_measurement_temperature 293(2)
_cell_measurement_theta_max 29.1597
_cell_measurement_theta_min 2.6974
_cell_volume 2311.2(3)
_computing_cell_refinement CrysAlis
_computing_data_collection 'CrysAlis (Oxford Diffraction, 2006)'
_computing_data_reduction CrysAlis
_computing_structure_refinement 'SHELXL-97 (Sheldrick, 1997)'
_computing_structure_solution 'SHELXS-97 (Sheldrick, 1997)'
_diffrn_ambient_temperature 293(2)
_diffrn_detector_area_resol_mean 10.0
_diffrn_measured_fraction_theta_full 0.997
_diffrn_measured_fraction_theta_max 0.997
_diffrn_measurement_device_type 'Oxford Diffraction Gemini R Ultra'
_diffrn_measurement_method '\w scan'
_diffrn_radiation_monochromator graphite
_diffrn_radiation_source 'fine-focus sealed tube'
_diffrn_radiation_type MoK\a
_diffrn_radiation_wavelength 0.71069
_diffrn_reflns_av_R_equivalents 0.0413
_diffrn_reflns_av_sigmaI/netI 0.0849
_diffrn_reflns_limit_h_max 15
_diffrn_reflns_limit_h_min -14
_diffrn_reflns_limit_k_max 16
_diffrn_reflns_limit_k_min -14
_diffrn_reflns_limit_l_max 17
_diffrn_reflns_limit_l_min -18
_diffrn_reflns_number 14645
_diffrn_reflns_theta_full 25.00
_diffrn_reflns_theta_max 25.35
_diffrn_reflns_theta_min 2.70
_exptl_absorpt_coefficient_mu 1.340
_exptl_absorpt_correction_T_max 0.8557
_exptl_absorpt_correction_T_min 0.7944
_exptl_absorpt_correction_type multi-scan
_exptl_absorpt_process_details
;
CrysAlis (Oxford Diffraction, 2006)
;
_exptl_crystal_colour colorless
_exptl_crystal_density_diffrn 1.834
_exptl_crystal_density_method 'not measured'
_exptl_crystal_description block
_exptl_crystal_F_000 1270
_exptl_crystal_size_max 0.18
_exptl_crystal_size_mid 0.15
_exptl_crystal_size_min 0.12
_refine_diff_density_max 0.927
_refine_diff_density_min -1.284
_refine_diff_density_rms 0.129
_refine_ls_extinction_method none
_refine_ls_goodness_of_fit_ref 0.987
_refine_ls_hydrogen_treatment constr
_refine_ls_matrix_type full
_refine_ls_number_parameters 685
_refine_ls_number_reflns 8421
_refine_ls_number_restraints 24
_refine_ls_restrained_S_all 0.989
_refine_ls_R_factor_all 0.1160
_refine_ls_R_factor_gt 0.0646
_refine_ls_shift/su_max 0.002
_refine_ls_shift/su_mean 0.000
_refine_ls_structure_factor_coef Fsqd
_refine_ls_weighting_details 'calc w=1/[\s^2^(Fo^2^)+(0.0300P)^2^+20.8678P] where P=(Fo^2^+2Fc^2^)/3'
_refine_ls_weighting_scheme calc
_refine_ls_wR_factor_gt 0.1377
_refine_ls_wR_factor_ref 0.1630
_reflns_number_gt 5079
_reflns_number_total 8421
_reflns_threshold_expression >2\s(I)
_cod_data_source_file cg400680r_si_002.cif
_cod_data_source_block Compound-9
_cod_depositor_comments
;
The following automatic conversions were performed:

'_symmetry_cell_setting' value 'Triclinic' changed to 'triclinic'
according to /home/saulius/struct/CIF-dictionaries/cif_core.dic
dictionary named 'cif_core.dic' version 2.4.2 from 2011-04-26.

Automatic conversion script
Id: cif_fix_values 1891 2012-01-12 08:04:46Z andrius 
;
_cod_original_sg_symbol_Hall '-P 1 '
_cod_original_sg_symbol_H-M P-1
_cod_database_code 4508185

loop_
_symmetry_equiv_pos_as_xyz
'x, y, z'
'-x, -y, -z'

loop_
_atom_site_label
_atom_site_type_symbol
_atom_site_fract_x
_atom_site_fract_y
_atom_site_fract_z
_atom_site_U_iso_or_equiv
_atom_site_adp_type
_atom_site_occupancy
_atom_site_symmetry_multiplicity
_atom_site_calc_flag
_atom_site_refinement_flags
Ag1 Ag 0.77178(8) 0.31219(8) 0.30837(9) 0.0824(4) Uani 1 1 d .
Ag2 Ag 0.83012(8) -0.07624(8) 0.17290(8) 0.0764(3) Uani 1 1 d .
Ag3 Ag 0.02335(6) 0.18626(6) 0.61338(6) 0.0469(2) Uani 1 1 d .
C1 C 0.4573(6) 0.0604(6) 0.4420(6) 0.0280(17) Uani 1 1 d .
C2 C 0.4875(6) -0.0268(6) 0.4000(6) 0.0268(17) Uani 1 1 d .
C3 C 0.4706(6) 0.0864(6) 0.5422(6) 0.0248(17) Uani 1 1 d .
C4 C 0.4137(7) 0.1262(7) 0.3806(7) 0.037(2) Uani 1 1 d .
H4A H 0.3628 0.0810 0.3080 0.044 Uiso 1 1 calc R
H4B H 0.3662 0.1614 0.4044 0.044 Uiso 1 1 calc R
C5 C 0.5534(9) 0.2060(9) 0.3257(9) 0.056(3) Uani 1 1 d .
H5 H 0.5160 0.1589 0.2572 0.068 Uiso 1 1 calc R
C6 C 0.6718(10) 0.3301(10) 0.4660(10) 0.074(4) Uani 1 1 d .
H6 H 0.7363 0.3896 0.5159 0.089 Uiso 1 1 calc R
C7 C 0.4699(7) -0.0586(7) 0.2912(6) 0.035(2) Uani 1 1 d .
H7A H 0.4274 -0.1332 0.2539 0.042 Uiso 1 1 calc R
H7B H 0.4207 -0.0223 0.2558 0.042 Uiso 1 1 calc R
C8 C 0.6089(8) -0.0809(7) 0.2161(7) 0.044(2) Uani 1 1 d .
H8 H 0.5559 -0.1393 0.1558 0.053 Uiso 1 1 calc R
C9 C 0.7602(8) 0.0465(8) 0.3342(7) 0.046(2) Uani 1 1 d .
H9 H 0.8370 0.0948 0.3716 0.055 Uiso 1 1 calc R
C10 C 0.4402(7) 0.1798(6) 0.5880(6) 0.0321(19) Uani 1 1 d .
H10A H 0.4894 0.2090 0.6627 0.039 Uiso 1 1 calc R
H10B H 0.4580 0.2331 0.5626 0.039 Uiso 1 1 calc R
C11 C 0.2638(7) 0.1846(6) 0.6204(6) 0.0334(19) Uani 1 1 d .
H11 H 0.3054 0.2312 0.6892 0.040 Uiso 1 1 calc R
C12 C 0.1285(7) 0.0803(7) 0.4708(7) 0.038(2) Uani 1 1 d .
H12 H 0.0530 0.0398 0.4153 0.045 Uiso 1 1 calc R
C13 C 1.0320(7) 0.4400(6) 0.0607(6) 0.0322(19) Uani 1 1 d .
C14 C 1.0969(6) 0.5453(7) 0.0993(6) 0.0308(19) Uani 1 1 d .
C15 C 0.9345(7) 0.3933(6) -0.0401(6) 0.0317(19) Uani 1 1 d .
C16 C 1.0632(8) 0.3739(7) 0.1248(7) 0.040(2) Uani 1 1 d .
H16A H 1.0317 0.3007 0.0788 0.048 Uiso 1 1 calc R
H16B H 1.1496 0.3926 0.1633 0.048 Uiso 1 1 calc R
C17 C 0.9157(8) 0.3295(9) 0.1878(8) 0.054(3) Uani 1 1 d .
H17 H 0.8630 0.2682 0.1307 0.065 Uiso 1 1 calc R
C18 C 0.9990(9) 0.4568(8) 0.3283(8) 0.052(3) Uani 1 1 d .
H18 H 1.0142 0.5032 0.3920 0.062 Uiso 1 1 calc R
C19 C 1.2049(6) 0.5996(6) 0.2080(6) 0.0327(19) Uani 1 1 d .
H19A H 1.2188 0.5489 0.2397 0.039 Uiso 1 1 calc R
H19B H 1.2755 0.6270 0.2032 0.039 Uiso 1 1 calc R
C20 C 1.0917(7) 0.6868(7) 0.2862(7) 0.039(2) Uani 1 1 d .
H20 H 1.0213 0.6306 0.2534 0.046 Uiso 1 1 calc R
C21 C 1.2239(7) 0.8344(7) 0.3778(7) 0.049(3) Uani 1 1 d .
H21 H 1.2625 0.9040 0.4238 0.059 Uiso 1 1 calc R
C22 C 0.8605(7) 0.2788(7) -0.0802(7) 0.039(2) Uani 1 1 d .
H22A H 0.8514 0.2659 -0.0244 0.047 Uiso 1 1 calc R
H22B H 0.7813 0.2667 -0.1349 0.047 Uiso 1 1 calc R
C23 C 1.0197(8) 0.2125(8) -0.1127(7) 0.049(2) Uani 1 1 d .
H23 H 1.0821 0.2754 -0.0805 0.059 Uiso 1 1 calc R
C24 C 0.9157(9) 0.0555(8) -0.1922(9) 0.063(3) Uani 1 1 d .
H24 H 0.8926 -0.0166 -0.2274 0.076 Uiso 1 1 calc R
C25 C 0.3399(7) 0.4194(6) 0.9675(6) 0.0349(19) Uani 1 1 d .
C26 C 0.3929(7) 0.5147(7) 1.0549(6) 0.0325(19) Uani 1 1 d .
C27 C 0.4848(8) 0.5194(7) 1.1453(7) 0.043(2) Uani 1 1 d .
H27 H 0.5212 0.5817 1.2035 0.051 Uiso 1 1 calc R
C28 C 0.5246(8) 0.4351(8) 1.1523(7) 0.047(2) Uani 1 1 d .
C29 C 0.4754(10) 0.3445(8) 1.0665(8) 0.058(3) Uani 1 1 d .
H29 H 0.5037 0.2882 1.0693 0.070 Uiso 1 1 calc R
C30 C 0.3840(8) 0.3377(7) 0.9764(7) 0.051(2) Uani 1 1 d .
H30 H 0.3500 0.2753 0.9186 0.061 Uiso 1 1 calc R
C31 C 0.2387(8) 0.3939(8) 0.8601(7) 0.049(2) Uani 1 1 d .
C32 C 0.3663(7) 0.6176(7) 1.0642(7) 0.039(2) Uani 1 1 d .
C33 C 0.7426(9) 0.6456(8) 1.5419(7) 0.047(2) Uani 1 1 d .
C34 C 0.8197(8) 0.6421(7) 1.4983(7) 0.045(2) Uani 1 1 d .
C35 C 0.7722(9) 0.5747(8) 1.3959(7) 0.048(2) Uani 1 1 d .
H35 H 0.8222 0.5716 1.3663 0.057 Uiso 1 1 calc R
C36 C 0.6556(9) 0.5130(8) 1.3372(7) 0.054(3) Uani 1 1 d .
C37 C 0.5779(9) 0.5181(9) 1.3773(8) 0.060(3) Uani 1 1 d .
H37 H 0.4970 0.4792 1.3364 0.072 Uiso 1 1 calc R
C38 C 0.6226(9) 0.5816(8) 1.4787(8) 0.056(3) Uani 1 1 d .
H38 H 0.5713 0.5825 1.5070 0.067 Uiso 1 1 calc R
C39 C 0.7733(11) 0.7055(9) 1.6523(9) 0.060(3) Uani 1 1 d .
C40 C 0.9512(10) 0.7037(11) 1.5485(10) 0.063(3) Uani 1 1 d .
N1 N 0.6542(8) 0.2844(7) 0.3707(8) 0.064(3) Uani 1 1 d .
N2 N 0.5133(6) 0.2040(6) 0.3917(6) 0.0435(18) Uani 1 1 d .
N3 N 0.5895(8) 0.2836(7) 0.4833(7) 0.061(2) Uani 1 1 d .
N4 N 0.7203(6) -0.0325(6) 0.2408(6) 0.048(2) Uani 1 1 d .
N5 N 0.5838(6) -0.0347(5) 0.2891(5) 0.0327(16) Uani 1 1 d .
N6 N 0.6812(6) 0.0485(6) 0.3669(6) 0.0432(18) Uani 1 1 d .
N7 N 0.1461(6) 0.1401(5) 0.5651(5) 0.0345(16) Uani 1 1 d .
N8 N 0.3132(5) 0.1514(5) 0.5611(5) 0.0310(15) Uani 1 1 d .
N9 N 0.2264(6) 0.0846(6) 0.4647(5) 0.0382(17) Uani 1 1 d .
N10 N 0.9016(7) 0.3694(7) 0.2687(7) 0.055(2) Uani 1 1 d .
N11 N 1.0150(6) 0.3878(6) 0.1981(6) 0.0404(18) Uani 1 1 d .
N12 N 1.0705(7) 0.4703(6) 0.2884(6) 0.049(2) Uani 1 1 d .
N13 N 1.1115(6) 0.7795(6) 0.3523(5) 0.0368(17) Uani 1 1 d .
N14 N 1.1860(6) 0.6850(5) 0.2731(5) 0.0340(16) Uani 1 1 d .
N15 N 1.2727(6) 0.7802(6) 0.3317(6) 0.0448(19) Uani 1 1 d .
N16 N 1.0256(7) 0.1189(6) -0.1576(6) 0.048(2) Uani 1 1 d .
N17 N 0.9123(6) 0.2030(5) -0.1205(6) 0.0393(17) Uani 1 1 d .
N18 N 0.8430(7) 0.1009(6) -0.1733(7) 0.062(2) Uani 1 1 d .
O1 O 0.2117(6) 0.3087(6) 0.7923(5) 0.072(2) Uani 1 1 d .
O2 O 0.1817(6) 0.4583(6) 0.8437(5) 0.066(2) Uani 1 1 d .
O3 O 0.2824(6) 0.6219(6) 0.9864(5) 0.063(2) Uani 1 1 d .
O4 O 0.4260(6) 0.6924(5) 1.1466(5) 0.0519(17) Uani 1 1 d .
O5 O 1.0100(7) 0.6786(8) 1.5079(7) 0.086(3) Uani 1 1 d .
O6 O 0.9965(6) 0.7848(7) 1.6336(7) 0.075(2) Uani 1 1 d .
O7 O 0.8703(8) 0.7827(7) 1.7115(6) 0.087(3) Uani 1 1 d .
H7 H 0.9068 0.7900 1.6797 0.130 Uiso 1 1 calc R
O8 O 0.7024(8) 0.6793(8) 1.6823(6) 0.097(3) Uani 1 1 d .
O9 O 0.6217(7) 0.4410(6) 1.2400(5) 0.073(2) Uani 1 1 d .
O1W O 0.783(3) 0.054(2) 0.0590(19) 0.053(7) Uani 0.25 1 d P
O1WA O 0.6841(18) -0.041(3) -0.0231(15) 0.197(16) Uani 0.50 1 d P
O1WB O 0.625(3) 0.002(3) -0.085(3) 0.086(10) Uani 0.25 1 d PU
O2W O 0.6171(17) 0.1485(14) 0.1250(15) 0.101(6) Uani 0.50 1 d PU
O3W O 0.0086(19) 0.1124(15) 0.0588(14) 0.110(6) Uani 0.50 1 d PU
O4W O 0.756(2) 0.7548(19) 0.8847(17) 0.135(8) Uani 0.50 1 d PU

loop_
_atom_site_aniso_label
_atom_site_aniso_U_11
_atom_site_aniso_U_22
_atom_site_aniso_U_33
_atom_site_aniso_U_23
_atom_site_aniso_U_13
_atom_site_aniso_U_12
Ag1 0.0789(6) 0.0997(8) 0.1387(10) 0.0835(8) 0.0843(7) 0.0455(6)
Ag2 0.0674(6) 0.0812(7) 0.0958(7) 0.0180(6) 0.0615(6) 0.0288(5)
Ag3 0.0392(4) 0.0535(5) 0.0586(5) 0.0151(4) 0.0354(4) 0.0200(3)
C1 0.018(4) 0.024(4) 0.038(5) 0.008(4) 0.014(3) 0.000(3)
C2 0.019(4) 0.028(5) 0.034(5) 0.009(4) 0.017(3) 0.005(3)
C3 0.014(3) 0.027(4) 0.030(4) 0.004(4) 0.013(3) 0.004(3)
C4 0.028(4) 0.040(5) 0.050(5) 0.019(5) 0.024(4) 0.009(4)
C5 0.065(7) 0.062(7) 0.079(8) 0.043(6) 0.054(6) 0.032(6)
C6 0.060(7) 0.078(9) 0.091(10) 0.048(8) 0.041(7) 0.001(6)
C7 0.026(4) 0.038(5) 0.043(5) 0.012(4) 0.021(4) 0.013(4)
C8 0.052(6) 0.047(6) 0.040(5) 0.013(5) 0.029(5) 0.017(5)
C9 0.040(5) 0.049(6) 0.054(6) 0.015(5) 0.031(5) 0.012(5)
C10 0.029(4) 0.026(5) 0.043(5) 0.009(4) 0.021(4) 0.010(4)
C11 0.037(5) 0.035(5) 0.033(5) 0.009(4) 0.022(4) 0.017(4)
C12 0.029(4) 0.035(5) 0.041(5) 0.004(4) 0.018(4) 0.009(4)
C13 0.030(4) 0.030(5) 0.041(5) 0.009(4) 0.025(4) 0.007(4)
C14 0.026(4) 0.040(5) 0.031(4) 0.010(4) 0.021(4) 0.012(4)
C15 0.033(4) 0.028(5) 0.036(5) 0.003(4) 0.026(4) 0.007(4)
C16 0.044(5) 0.038(5) 0.040(5) 0.011(4) 0.024(4) 0.017(4)
C17 0.048(6) 0.066(7) 0.054(6) 0.030(6) 0.029(5) 0.012(5)
C18 0.072(7) 0.061(7) 0.054(6) 0.035(6) 0.047(6) 0.030(6)
C19 0.027(4) 0.033(5) 0.034(5) 0.007(4) 0.016(4) 0.006(4)
C20 0.021(4) 0.036(5) 0.052(6) 0.011(5) 0.019(4) 0.003(4)
C21 0.027(5) 0.043(6) 0.053(6) -0.010(5) 0.020(4) -0.002(4)
C22 0.040(5) 0.038(5) 0.044(5) 0.009(4) 0.028(4) 0.010(4)
C23 0.045(5) 0.048(6) 0.059(6) 0.009(5) 0.038(5) 0.009(5)
C24 0.063(7) 0.032(6) 0.088(8) 0.001(6) 0.045(6) 0.014(5)
C25 0.031(4) 0.028(5) 0.037(5) 0.002(4) 0.018(4) 0.003(4)
C26 0.029(4) 0.036(5) 0.032(5) 0.010(4) 0.018(4) 0.007(4)
C27 0.045(5) 0.036(6) 0.033(5) 0.000(4) 0.018(4) 0.007(4)
C28 0.052(6) 0.043(6) 0.040(6) 0.011(5) 0.018(5) 0.017(5)
C29 0.076(7) 0.043(6) 0.060(7) 0.021(6) 0.032(6) 0.029(6)
C30 0.054(6) 0.031(6) 0.041(6) -0.006(4) 0.016(5) 0.002(5)
C31 0.036(5) 0.056(7) 0.040(6) 0.004(5) 0.021(4) 0.002(5)
C32 0.035(5) 0.040(6) 0.042(6) 0.006(5) 0.025(4) 0.013(4)
C33 0.055(6) 0.049(6) 0.041(6) 0.024(5) 0.020(5) 0.025(5)
C34 0.050(6) 0.042(6) 0.047(6) 0.027(5) 0.019(5) 0.019(5)
C35 0.056(6) 0.058(7) 0.043(6) 0.028(5) 0.027(5) 0.029(5)
C36 0.056(6) 0.057(7) 0.040(6) 0.019(5) 0.012(5) 0.027(6)
C37 0.046(6) 0.066(8) 0.058(7) 0.028(6) 0.015(5) 0.018(5)
C38 0.056(6) 0.065(8) 0.061(7) 0.032(6) 0.033(6) 0.024(6)
C39 0.076(8) 0.058(8) 0.049(7) 0.023(6) 0.026(6) 0.034(7)
C40 0.050(6) 0.085(10) 0.063(8) 0.050(8) 0.019(6) 0.024(7)
N1 0.065(6) 0.067(7) 0.099(8) 0.053(6) 0.061(6) 0.022(5)
N2 0.045(4) 0.042(5) 0.057(5) 0.024(4) 0.032(4) 0.019(4)
N3 0.069(6) 0.048(6) 0.067(6) 0.026(5) 0.038(5) 0.001(5)
N4 0.044(4) 0.058(6) 0.063(6) 0.028(5) 0.041(4) 0.020(4)
N5 0.034(4) 0.034(4) 0.033(4) 0.011(3) 0.021(3) 0.013(3)
N6 0.034(4) 0.044(5) 0.047(5) 0.007(4) 0.023(4) 0.010(4)
N7 0.031(4) 0.032(4) 0.049(5) 0.013(4) 0.026(3) 0.015(3)
N8 0.030(4) 0.029(4) 0.043(4) 0.013(3) 0.024(3) 0.016(3)
N9 0.031(4) 0.042(5) 0.038(4) 0.006(4) 0.019(3) 0.012(3)
N10 0.047(5) 0.073(6) 0.069(6) 0.047(5) 0.036(5) 0.023(5)
N11 0.039(4) 0.044(5) 0.053(5) 0.028(4) 0.028(4) 0.018(4)
N12 0.058(5) 0.053(5) 0.051(5) 0.021(4) 0.038(4) 0.019(4)
N13 0.032(4) 0.039(5) 0.037(4) 0.003(4) 0.021(3) 0.010(3)
N14 0.030(4) 0.036(4) 0.034(4) 0.007(3) 0.020(3) 0.008(3)
N15 0.030(4) 0.036(5) 0.048(5) -0.008(4) 0.022(4) -0.005(3)
N16 0.050(5) 0.051(5) 0.056(5) 0.016(4) 0.037(4) 0.022(4)
N17 0.040(4) 0.028(4) 0.048(5) 0.005(4) 0.026(4) 0.009(3)
N18 0.052(5) 0.031(5) 0.092(7) 0.004(5) 0.039(5) 0.007(4)
O1 0.068(5) 0.068(6) 0.044(4) -0.005(4) 0.016(4) 0.012(4)
O2 0.042(4) 0.069(5) 0.059(5) 0.013(4) 0.006(3) 0.020(4)
O3 0.059(4) 0.064(5) 0.062(5) 0.020(4) 0.023(4) 0.040(4)
O4 0.066(4) 0.034(4) 0.050(4) 0.007(3) 0.029(4) 0.018(3)
O5 0.053(5) 0.126(8) 0.085(6) 0.052(6) 0.034(5) 0.021(5)
O6 0.058(5) 0.067(6) 0.075(6) 0.033(5) 0.013(4) 0.007(4)
O7 0.110(7) 0.072(6) 0.054(5) 0.007(5) 0.029(5) 0.031(6)
O8 0.096(6) 0.144(9) 0.062(6) 0.032(6) 0.051(5) 0.046(6)
O9 0.084(5) 0.068(5) 0.051(5) 0.012(4) 0.017(4) 0.048(5)
O1W 0.084(19) 0.038(16) 0.039(15) 0.025(13) 0.028(15) 0.011(14)
O1WA 0.073(13) 0.42(5) 0.049(12) 0.03(2) 0.024(11) 0.10(2)
O1WB 0.089(13) 0.098(13) 0.069(12) 0.050(10) 0.028(9) 0.024(9)
O2W 0.107(9) 0.084(9) 0.104(9) 0.024(7) 0.048(7) 0.040(7)
O3W 0.146(10) 0.091(9) 0.087(9) 0.049(8) 0.044(7) 0.032(8)
O4W 0.135(11) 0.161(12) 0.120(11) 0.034(8) 0.073(8) 0.074(9)

loop_
_atom_type_symbol
_atom_type_description
_atom_type_scat_dispersion_real
_atom_type_scat_dispersion_imag
_atom_type_scat_source
C C 0.0033 0.0016 'International Tables Vol C Tables 4.2.6.8 and 6.1.1.4'
H H 0.0000 0.0000 'International Tables Vol C Tables 4.2.6.8 and 6.1.1.4'
N N 0.0061 0.0033 'International Tables Vol C Tables 4.2.6.8 and 6.1.1.4'
O O 0.0106 0.0060 'International Tables Vol C Tables 4.2.6.8 and 6.1.1.4'
Ag Ag -0.8971 1.1015 'International Tables Vol C Tables 4.2.6.8 and 6.1.1.4'

loop_
_geom_angle_atom_site_label_1
_geom_angle_atom_site_label_2
_geom_angle_atom_site_label_3
_geom_angle
_geom_angle_site_symmetry_1
_geom_angle_site_symmetry_3
N10 Ag1 N1 168.9(4) . .
N16 Ag2 N4 160.1(3) 2_755 .
N13 Ag3 N7 174.5(3) 2_666 .
C3 C1 C2 119.3(7) . .
C3 C1 C4 120.5(7) . .
C2 C1 C4 120.2(7) . .
C3 C2 C1 119.9(7) 2_656 .
C3 C2 C7 119.8(7) 2_656 .
C1 C2 C7 120.2(7) . .
C1 C3 C2 120.8(7) . 2_656
C1 C3 C10 119.6(7) . .
C2 C3 C10 119.6(7) 2_656 .
N2 C4 C1 111.4(6) . .
N2 C4 H4A 109.3 . .
C1 C4 H4A 109.3 . .
N2 C4 H4B 109.3 . .
C1 C4 H4B 109.3 . .
H4A C4 H4B 108.0 . .
N1 C5 N2 110.3(10) . .
N1 C5 H5 124.8 . .
N2 C5 H5 124.8 . .
N3 C6 N1 113.6(11) . .
N3 C6 H6 123.2 . .
N1 C6 H6 123.2 . .
N5 C7 C2 112.4(6) . .
N5 C7 H7A 109.1 . .
C2 C7 H7A 109.1 . .
N5 C7 H7B 109.1 . .
C2 C7 H7B 109.1 . .
H7A C7 H7B 107.8 . .
N4 C8 N5 110.5(8) . .
N4 C8 H8 124.7 . .
N5 C8 H8 124.7 . .
N6 C9 N4 114.5(8) . .
N6 C9 H9 122.8 . .
N4 C9 H9 122.8 . .
N8 C10 C3 111.5(6) . .
N8 C10 H10A 109.3 . .
C3 C10 H10A 109.3 . .
N8 C10 H10B 109.3 . .
C3 C10 H10B 109.3 . .
H10A C10 H10B 108.0 . .
N7 C11 N8 109.0(7) . .
N7 C11 H11 125.5 . .
N8 C11 H11 125.5 . .
N9 C12 N7 114.2(7) . .
N9 C12 H12 122.9 . .
N7 C12 H12 122.9 . .
C14 C13 C15 119.3(7) . .
C14 C13 C16 121.7(8) . .
C15 C13 C16 119.0(7) . .
C13 C14 C15 121.3(7) . 2_765
C13 C14 C19 121.4(7) . .
C15 C14 C19 117.3(7) 2_765 .
C13 C15 C14 119.4(7) . 2_765
C13 C15 C22 119.0(8) . .
C14 C15 C22 121.6(7) 2_765 .
N11 C16 C13 112.7(6) . .
N11 C16 H16A 109.1 . .
C13 C16 H16A 109.1 . .
N11 C16 H16B 109.1 . .
C13 C16 H16B 109.1 . .
H16A C16 H16B 107.8 . .
N10 C17 N11 111.0(9) . .
N10 C17 H17 124.5 . .
N11 C17 H17 124.5 . .
N12 C18 N10 114.3(9) . .
N12 C18 H18 122.8 . .
N10 C18 H18 122.8 . .
N14 C19 C14 111.4(6) . .
N14 C19 H19A 109.4 . .
C14 C19 H19A 109.4 . .
N14 C19 H19B 109.4 . .
C14 C19 H19B 109.4 . .
H19A C19 H19B 108.0 . .
N14 C20 N13 110.2(7) . .
N14 C20 H20 124.9 . .
N13 C20 H20 124.9 . .
N15 C21 N13 113.7(8) . .
N15 C21 H21 123.1 . .
N13 C21 H21 123.1 . .
N17 C22 C15 114.4(6) . .
N17 C22 H22A 108.7 . .
C15 C22 H22A 108.7 . .
N17 C22 H22B 108.7 . .
C15 C22 H22B 108.7 . .
H22A C22 H22B 107.6 . .
N17 C23 N16 110.3(8) . .
N17 C23 H23 124.8 . .
N16 C23 H23 124.8 . .
N18 C24 N16 115.8(9) . .
N18 C24 H24 122.1 . .
N16 C24 H24 122.1 . .
C30 C25 C26 118.5(8) . .
C30 C25 C31 113.5(8) . .
C26 C25 C31 128.0(8) . .
C27 C26 C25 117.5(8) . .
C27 C26 C32 113.4(8) . .
C25 C26 C32 129.0(7) . .
C26 C27 C28 122.5(8) . .
C26 C27 H27 118.8 . .
C28 C27 H27 118.8 . .
O9 C28 C29 117.2(8) . .
O9 C28 C27 123.0(9) . .
C29 C28 C27 119.5(9) . .
C30 C29 C28 119.1(9) . .
C30 C29 H29 120.5 . .
C28 C29 H29 120.5 . .
C29 C30 C25 122.9(9) . .
C29 C30 H30 118.6 . .
C25 C30 H30 118.6 . .
O1 C31 O2 122.1(9) . .
O1 C31 C25 117.8(9) . .
O2 C31 C25 120.0(9) . .
O4 C32 O3 122.6(8) . .
O4 C32 C26 118.5(8) . .
O3 C32 C26 118.9(8) . .
C38 C33 C34 117.9(9) . .
C38 C33 C39 113.6(9) . .
C34 C33 C39 128.4(10) . .
C35 C34 C33 117.9(9) . .
C35 C34 C40 113.6(9) . .
C33 C34 C40 128.5(10) . .
C36 C35 C34 122.6(9) . .
C36 C35 H35 118.7 . .
C34 C35 H35 118.7 . .
C35 C36 O9 117.3(9) . .
C35 C36 C37 120.3(10) . .
O9 C36 C37 122.2(10) . .
C38 C37 C36 118.4(10) . .
C38 C37 H37 120.8 . .
C36 C37 H37 120.8 . .
C37 C38 C33 122.8(9) . .
C37 C38 H38 118.6 . .
C33 C38 H38 118.6 . .
O8 C39 O7 121.7(11) . .
O8 C39 C33 118.6(11) . .
O7 C39 C33 119.6(11) . .
O5 C40 O6 121.6(11) . .
O5 C40 C34 120.3(12) . .
O6 C40 C34 118.1(10) . .
C5 N1 C6 103.7(8) . .
C5 N1 Ag1 126.5(8) . .
C6 N1 Ag1 129.1(8) . .
C5 N2 N3 108.7(8) . .
C5 N2 C4 129.9(9) . .
N3 N2 C4 121.1(7) . .
C6 N3 N2 103.6(9) . .
C8 N4 C9 102.6(7) . .
C8 N4 Ag2 131.1(7) . .
C9 N4 Ag2 125.4(6) . .
C8 N5 N6 109.8(7) . .
C8 N5 C7 128.9(7) . .
N6 N5 C7 121.2(6) . .
C9 N6 N5 102.6(7) . .
C11 N7 C12 103.8(6) . .
C11 N7 Ag3 124.0(5) . .
C12 N7 Ag3 131.0(5) . .
C11 N8 N9 109.9(6) . .
C11 N8 C10 128.8(7) . .
N9 N8 C10 121.3(6) . .
C12 N9 N8 103.2(6) . .
C17 N10 C18 102.1(8) . .
C17 N10 Ag1 131.1(8) . .
C18 N10 Ag1 126.6(7) . .
C17 N11 N12 109.7(8) . .
C17 N11 C16 129.1(9) . .
N12 N11 C16 121.1(7) . .
C18 N12 N11 102.8(8) . .
C20 N13 C21 103.4(6) . .
C20 N13 Ag3 120.8(5) . 2_666
C21 N13 Ag3 135.7(6) . 2_666
C20 N14 N15 109.8(6) . .
C20 N14 C19 129.5(7) . .
N15 N14 C19 120.7(6) . .
C21 N15 N14 102.9(6) . .
C24 N16 C23 102.1(7) . .
C24 N16 Ag2 127.5(6) . 2_755
C23 N16 Ag2 130.5(6) . 2_755
C23 N17 N18 109.3(7) . .
C23 N17 C22 132.8(8) . .
N18 N17 C22 117.9(6) . .
C24 N18 N17 102.5(7) . .
C39 O7 H7 109.5 . .
C36 O9 C28 121.5(7) . .
O1WB O1WA O1W 99(3) . .

loop_
_geom_bond_atom_site_label_1
_geom_bond_atom_site_label_2
_geom_bond_distance
_geom_bond_site_symmetry_2
Ag1 N10 2.119(7) .
Ag1 N1 2.140(8) .
Ag2 N16 2.135(7) 2_755
Ag2 N4 2.152(7) .
Ag3 N13 2.109(6) 2_666
Ag3 N7 2.130(6) .
C1 C3 1.405(10) .
C1 C2 1.413(10) .
C1 C4 1.513(11) .
C2 C3 1.398(10) 2_656
C2 C7 1.508(10) .
C3 C2 1.398(10) 2_656
C3 C10 1.502(10) .
C4 N2 1.457(10) .
C4 H4A 0.9700 .
C4 H4B 0.9700 .
C5 N1 1.319(13) .
C5 N2 1.318(11) .
C5 H5 0.9300 .
C6 N3 1.313(12) .
C6 N1 1.326(14) .
C6 H6 0.9300 .
C7 N5 1.471(9) .
C7 H7A 0.9700 .
C7 H7B 0.9700 .
C8 N4 1.327(11) .
C8 N5 1.321(10) .
C8 H8 0.9300 .
C9 N6 1.310(10) .
C9 N4 1.367(11) .
C9 H9 0.9300 .
C10 N8 1.470(9) .
C10 H10A 0.9700 .
C10 H10B 0.9700 .
C11 N7 1.324(10) .
C11 N8 1.339(9) .
C11 H11 0.9300 .
C12 N9 1.301(9) .
C12 N7 1.356(10) .
C12 H12 0.9300 .
C13 C14 1.389(11) .
C13 C15 1.403(11) .
C13 C16 1.517(11) .
C14 C15 1.409(11) 2_765
C14 C19 1.530(11) .
C15 C14 1.409(11) 2_765
C15 C22 1.524(11) .
C16 N11 1.479(10) .
C16 H16A 0.9700 .
C16 H16B 0.9700 .
C17 N10 1.312(12) .
C17 N11 1.323(11) .
C17 H17 0.9300 .
C18 N12 1.316(11) .
C18 N10 1.355(13) .
C18 H18 0.9300 .
C19 N14 1.458(9) .
C19 H19A 0.9700 .
C19 H19B 0.9700 .
C20 N14 1.320(9) .
C20 N13 1.314(10) .
C20 H20 0.9300 .
C21 N15 1.307(10) .
C21 N13 1.360(10) .
C21 H21 0.9300 .
C22 N17 1.476(10) .
C22 H22A 0.9700 .
C22 H22B 0.9700 .
C23 N17 1.325(10) .
C23 N16 1.334(11) .
C23 H23 0.9300 .
C24 N18 1.305(11) .
C24 N16 1.337(12) .
C24 H24 0.9300 .
C25 C30 1.380(12) .
C25 C26 1.413(11) .
C25 C31 1.518(12) .
C26 C27 1.383(11) .
C26 C32 1.524(12) .
C27 C28 1.382(12) .
C27 H27 0.9300 .
C28 O9 1.384(11) .
C28 C29 1.365(13) .
C29 C30 1.366(13) .
C29 H29 0.9300 .
C30 H30 0.9300 .
C31 O1 1.226(11) .
C31 O2 1.276(12) .
C32 O4 1.218(10) .
C32 O3 1.268(10) .
C33 C38 1.403(14) .
C33 C34 1.410(12) .
C33 C39 1.509(14) .
C34 C35 1.388(13) .
C34 C40 1.514(14) .
C35 C36 1.359(14) .
C35 H35 0.9300 .
C36 O9 1.383(11) .
C36 C37 1.380(14) .
C37 C38 1.365(14) .
C37 H37 0.9300 .
C38 H38 0.9300 .
C39 O8 1.229(13) .
C39 O7 1.278(14) .
C40 O5 1.203(13) .
C40 O6 1.290(14) .
N2 N3 1.347(11) .
N5 N6 1.368(9) .
N8 N9 1.356(9) .
N11 N12 1.336(10) .
N13 Ag3 2.109(6) 2_666
N14 N15 1.360(9) .
N16 Ag2 2.135(7) 2_755
N17 N18 1.356(10) .
O7 H7 0.8200 .
O1W O1WA 1.47(4) .
O1WA O1WB 1.32(4) .

loop_
_geom_torsion_atom_site_label_1
_geom_torsion_atom_site_label_2
_geom_torsion_atom_site_label_3
_geom_torsion_atom_site_label_4
_geom_torsion
_geom_torsion_site_symmetry_1
_geom_torsion_site_symmetry_4
C3 C1 C2 C3 0.5(11) . 2_656
C4 C1 C2 C3 179.1(6) . 2_656
C3 C1 C2 C7 177.8(6) . .
C4 C1 C2 C7 -3.5(10) . .
C2 C1 C3 C2 -0.5(11) . 2_656
C4 C1 C3 C2 -179.1(6) . 2_656
C2 C1 C3 C10 179.2(6) . .
C4 C1 C3 C10 0.6(10) . .
C3 C1 C4 N2 95.5(8) . .
C2 C1 C4 N2 -83.1(9) . .
C3 C2 C7 N5 -74.6(9) 2_656 .
C1 C2 C7 N5 108.1(8) . .
C1 C3 C10 N8 88.3(8) . .
C2 C3 C10 N8 -92.0(8) 2_656 .
C15 C13 C14 C15 1.2(11) . 2_765
C16 C13 C14 C15 -178.4(6) . 2_765
C15 C13 C14 C19 -179.2(6) . .
C16 C13 C14 C19 1.2(10) . .
C14 C13 C15 C14 -1.2(11) . 2_765
C16 C13 C15 C14 178.5(6) . 2_765
C14 C13 C15 C22 -177.4(6) . .
C16 C13 C15 C22 2.2(10) . .
C14 C13 C16 N11 81.2(9) . .
C15 C13 C16 N11 -98.4(8) . .
C13 C14 C19 N14 -118.7(8) . .
C15 C14 C19 N14 60.9(8) 2_765 .
C13 C15 C22 N17 -82.2(9) . .
C14 C15 C22 N17 101.6(8) 2_765 .
C30 C25 C26 C27 -1.3(12) . .
C31 C25 C26 C27 -179.9(8) . .
C30 C25 C26 C32 176.3(8) . .
C31 C25 C26 C32 -2.3(13) . .
C25 C26 C27 C28 -0.5(13) . .
C32 C26 C27 C28 -178.5(8) . .
C26 C27 C28 O9 175.5(8) . .
C26 C27 C28 C29 2.6(15) . .
O9 C28 C29 C30 -176.2(9) . .
C27 C28 C29 C30 -2.9(15) . .
C28 C29 C30 C25 1.1(16) . .
C26 C25 C30 C29 1.0(14) . .
C31 C25 C30 C29 179.8(9) . .
C30 C25 C31 O1 -4.3(12) . .
C26 C25 C31 O1 174.4(8) . .
C30 C25 C31 O2 172.9(9) . .
C26 C25 C31 O2 -8.4(13) . .
C27 C26 C32 O4 0.4(11) . .
C25 C26 C32 O4 -177.3(8) . .
C27 C26 C32 O3 -179.0(8) . .
C25 C26 C32 O3 3.3(13) . .
C38 C33 C34 C35 -0.7(13) . .
C39 C33 C34 C35 175.2(9) . .
C38 C33 C34 C40 178.9(9) . .
C39 C33 C34 C40 -5.1(16) . .
C33 C34 C35 C36 0.1(14) . .
C40 C34 C35 C36 -179.6(9) . .
C34 C35 C36 O9 -173.2(8) . .
C34 C35 C36 C37 2.2(15) . .
C35 C36 C37 C38 -3.8(15) . .
O9 C36 C37 C38 171.4(9) . .
C36 C37 C38 C33 3.2(16) . .
C34 C33 C38 C37 -1.0(15) . .
C39 C33 C38 C37 -177.5(9) . .
C38 C33 C39 O8 14.1(14) . .
C34 C33 C39 O8 -162.0(10) . .
C38 C33 C39 O7 -164.6(9) . .
C34 C33 C39 O7 19.3(15) . .
C35 C34 C40 O5 -14.0(14) . .
C33 C34 C40 O5 166.3(10) . .
C35 C34 C40 O6 164.0(9) . .
C33 C34 C40 O6 -15.6(15) . .
N2 C5 N1 C6 -0.9(11) . .
N2 C5 N1 Ag1 170.5(6) . .
N3 C6 N1 C5 1.4(13) . .
N3 C6 N1 Ag1 -169.7(7) . .
N10 Ag1 N1 C5 162.5(14) . .
N10 Ag1 N1 C6 -28(2) . .
N1 C5 N2 N3 0.2(11) . .
N1 C5 N2 C4 -172.6(8) . .
C1 C4 N2 C5 105.4(10) . .
C1 C4 N2 N3 -66.7(10) . .
N1 C6 N3 N2 -1.3(13) . .
C5 N2 N3 C6 0.7(11) . .
C4 N2 N3 C6 174.2(8) . .
N5 C8 N4 C9 0.0(10) . .
N5 C8 N4 Ag2 169.4(6) . .
N6 C9 N4 C8 0.1(11) . .
N6 C9 N4 Ag2 -170.1(6) . .
N16 Ag2 N4 C8 -117.1(11) 2_755 .
N16 Ag2 N4 C9 50.2(13) 2_755 .
N4 C8 N5 N6 0.0(10) . .
N4 C8 N5 C7 176.5(7) . .
C2 C7 N5 C8 153.4(8) . .
C2 C7 N5 N6 -30.4(10) . .
N4 C9 N6 N5 -0.1(10) . .
C8 N5 N6 C9 0.1(9) . .
C7 N5 N6 C9 -176.7(7) . .
N8 C11 N7 C12 -0.5(9) . .
N8 C11 N7 Ag3 -168.7(5) . .
N9 C12 N7 C11 0.3(10) . .
N9 C12 N7 Ag3 167.3(6) . .
N7 C11 N8 N9 0.6(9) . .
N7 C11 N8 C10 179.3(7) . .
C3 C10 N8 C11 140.1(8) . .
C3 C10 N8 N9 -41.2(10) . .
N7 C12 N9 N8 0.0(10) . .
C11 N8 N9 C12 -0.4(9) . .
C10 N8 N9 C12 -179.2(7) . .
N11 C17 N10 C18 0.5(11) . .
N11 C17 N10 Ag1 -174.9(6) . .
N12 C18 N10 C17 -0.8(11) . .
N12 C18 N10 Ag1 175.0(6) . .
N1 Ag1 N10 C17 -167.5(15) . .
N1 Ag1 N10 C18 18(2) . .
N10 C17 N11 N12 -0.2(11) . .
N10 C17 N11 C16 -177.9(8) . .
C13 C16 N11 C17 97.1(11) . .
C13 C16 N11 N12 -80.4(10) . .
N10 C18 N12 N11 0.7(11) . .
C17 N11 N12 C18 -0.3(10) . .
C16 N11 N12 C18 177.6(7) . .
N14 C20 N13 C21 0.6(10) . .
N14 C20 N13 Ag3 176.9(5) . 2_666
N15 C21 N13 C20 -0.4(11) . .
N15 C21 N13 Ag3 -175.9(6) . 2_666
N13 C20 N14 N15 -0.6(10) . .
N13 C20 N14 C19 179.7(8) . .
C14 C19 N14 C20 46.3(11) . .
C14 C19 N14 N15 -133.5(7) . .
N13 C21 N15 N14 0.1(11) . .
C20 N14 N15 C21 0.3(10) . .
C19 N14 N15 C21 -179.9(8) . .
N18 C24 N16 C23 0.3(13) . .
N18 C24 N16 Ag2 -179.8(7) . 2_755
N17 C23 N16 C24 0.4(11) . .
N17 C23 N16 Ag2 -179.5(6) . 2_755
N16 C23 N17 N18 -1.0(11) . .
N16 C23 N17 C22 176.0(8) . .
C15 C22 N17 C23 14.1(14) . .
C15 C22 N17 N18 -169.1(8) . .
N16 C24 N18 N17 -0.8(13) . .
C23 N17 N18 C24 1.1(11) . .
C22 N17 N18 C24 -176.5(8) . .
C35 C36 O9 C28 -128.3(10) . .
C37 C36 O9 C28 56.3(14) . .
C29 C28 O9 C36 -160.6(10) . .
C27 C28 O9 C36 26.4(15) . .
